data_4323010
loop_
_publ_author_name
'Lluis Escriche'
'Jos\'e Antonio Mu\~noz'
'Joan Rosell'
'Raikko Kivek\"as'
'Reijo Sillanp\"a\"a'
'Jaume Casab\'o'

_publ_contact_author
;    Prof. Lluis Escriche
     Departament de Qu\`imica
     Universitat Aut\'onoma de Barcelona
     08193 Bellaterra
     Barcelona
     Spain
;
_publ_contact_author_email iqicasabo@cc.uab.es
_publ_contact_author_fax '34 3 5813101'
_publ_contact_author_phone '34 3 5811606'
_publ_section_title
;
 Synthesis and Reactivity of Nickel(II) Complexes of the Pyridine-Based
 Phosphorus-Containing Macrocycle 6-Phenyl-15-aza-6-phospha-3,9-
 dithiabicyclo[9,3,1]pentadeca-1(15),11,13-triene
;
_journal_name_full 'Inorganic Chemistry'
_journal_page_first 4807
_journal_page_last 4813
_journal_paper_doi 10.1021/ic9714753
_journal_volume 37
_journal_year 1998
_chemical_compound_source synthesis
_chemical_formula_moiety 'C21 H26 N3 Ni P S2, 2(Cl O4)'
_chemical_formula_structural 'C21 H26 N3 Ni P S2, (Cl O4)2'
_chemical_formula_sum 'C21 H26 Cl2 N3 Ni O8 P S2'
_chemical_formula_weight 673.15
_chemical_melting_point ?
_space_group_IT_number 14
_symmetry_cell_setting monoclinic
_symmetry_space_group_name_Hall '-P 2ybc'
_symmetry_space_group_name_H-M 'P 1 21/c 1'
_atom_sites_solution_hydrogens geom
_atom_sites_solution_primary direct
_atom_sites_solution_secondary difmap
_audit_creation_date 97-00-12
_audit_creation_method from_xtal_archive_file_using_CIFIO
_cell_angle_alpha 90.00000
_cell_angle_beta 107.554(8)
_cell_angle_gamma 90.00000
_cell_formula_units_Z 4
_cell_length_a 12.704(2)
_cell_length_b 13.538(2)
_cell_length_c 17.377(2)
_cell_measurement_reflns_used 25
_cell_measurement_temperature 294
_cell_measurement_theta_max 16.8
_cell_measurement_theta_min 12.5
_cell_volume 2849.4(7)
_computing_cell_refinement
;
MSC/AFC Diffractometer Control Software (Molecular Structure Corporation, 
1993)
;
_computing_data_collection
;
MSC/AFC Diffractometer Control Software (Molecular Structure Corporation, 
1993)
;
_computing_data_reduction
;
Texsan Process (Molecular Structure Corporation ,1993)
;
_computing_molecular_graphics xtal_ORTEP
_computing_publication_material xtal_BONDLA_CIFIO
_computing_structure_refinement 'xtal_CRYLSQ (Hall, Flack & Stewart, 1992)'
_computing_structure_solution 'SHELXS86 (Sheldrick, 1985)'
_diffrn_ambient_temperature 294
_diffrn_measurement_device 'Rigaku AFC5S'
_diffrn_measurement_method \w--2\q
_diffrn_radiation_monochromator graphite
_diffrn_radiation_source 'fine-focus sealed tube'
_diffrn_radiation_type MoK\a
_diffrn_radiation_wavelength 0.71069
_diffrn_reflns_av_R_equivalents 0.027
_diffrn_reflns_av_sigmaI/netI 0.072
_diffrn_reflns_limit_h_max 15
_diffrn_reflns_limit_h_min 0
_diffrn_reflns_limit_k_max 16
_diffrn_reflns_limit_k_min 0
_diffrn_reflns_limit_l_max 21
_diffrn_reflns_limit_l_min -21
_diffrn_reflns_number 5503
_diffrn_reflns_theta_max 24.99
_diffrn_reflns_theta_min 1.68
_diffrn_standards_decay_% 0.5
_diffrn_standards_interval_count 150
_diffrn_standards_number 3
_exptl_absorpt_coefficient_mu 1.12
_exptl_absorpt_correction_T_max 1.00
_exptl_absorpt_correction_T_min 0.90
_exptl_absorpt_correction_type 'empirical via \y scans'
_exptl_crystal_colour violet
_exptl_crystal_density_diffrn 1.569
_exptl_crystal_density_meas ?
_exptl_crystal_description plate
_exptl_crystal_F_000 1383.79
_exptl_crystal_size_max 0.36
_exptl_crystal_size_mid 0.22
_exptl_crystal_size_min 0.10
_refine_diff_density_max .831
_refine_diff_density_min -.726
_refine_ls_abs_structure_details none
_refine_ls_abs_structure_Flack 0
_refine_ls_extinction_coef .00000
_refine_ls_extinction_method none
_refine_ls_goodness_of_fit_obs 2.242
_refine_ls_hydrogen_treatment geom
_refine_ls_matrix_type atomblock
_refine_ls_number_constraints 0
_refine_ls_number_parameters 334
_refine_ls_number_reflns 3083
_refine_ls_number_restraints 0
_refine_ls_R_factor_obs 0.071
_refine_ls_shift/esd_max .026
_refine_ls_shift/esd_mean .002
_refine_ls_structure_factor_coef F
_refine_ls_weighting_scheme sigma
_refine_ls_wR_factor_obs .076
_reflns_d_resolution_high .841
_reflns_d_resolution_low 9.027
_reflns_limit_h_max 14
_reflns_limit_h_min -15
_reflns_limit_k_max 15
_reflns_limit_k_min 0
_reflns_limit_l_max 20
_reflns_limit_l_min 0
_reflns_number_observed 3087
_reflns_number_total 5251
_reflns_observed_criterion refl_observed_if_F____>_4__sigma(F___)
_cod_data_source_file ic9714753_2.cif
_cod_data_source_block compound_1_for_IC9714753
_cod_depositor_comments
;
The following automatic conversions were performed:

'_chemical_melting_point' value 'not measured' was changed to '?' -
the value is undefined or not given.

'_geom_bond_publ_flag' value
'Y' changed to 'y' according to the built-in table from CIF Core
dictionary named 'cif_core.dic' version 2.4.1 from 2010-06-29 (21
time).

'_geom_angle_publ_flag' value 'Y' changed to 'y' according to
the built-in table from CIF Core dictionary named 'cif_core.dic'
version 2.4.1 from 2010-06-29 (20 times).

Automatic conversion script
Id: cif_fix_values 1673 2011-04-08 12:14:43Z adriana 

The following automatic conversions were performed:

'_exptl_crystal_density_meas' value 'not measured' was changed to '?'
- the value is perceived as not measured.

Automatic conversion script
Id: cif_fix_values 3008 2015-01-20 13:52:24Z robertas 
;
_cod_original_sg_symbol_Hall -P_2ybc
_cod_database_code 4323010

loop_
_symmetry_equiv_pos_as_xyz
+x,+y,+z
-x,1/2+y,1/2-z
-x,-y,-z
+x,1/2-y,1/2+z

loop_
_atom_site_aniso_label
_atom_site_aniso_U_11
_atom_site_aniso_U_22
_atom_site_aniso_U_33
_atom_site_aniso_U_12
_atom_site_aniso_U_13
_atom_site_aniso_U_23
Ni1 .0408(6) .0365(6) .0379(6) .0022(5) .0114(4) -.0017(5)
Cl1 .066(2) .095(2) .108(2) .002(2) .017(2) -.038(2)
Cl2 .067(2) .072(2) .072(2) -.012(1) .027(1) -.003(1)
S1 .068(1) .051(1) .035(1) .010(1) .014(1) -.007(1)
S2 .060(1) .050(1) .041(1) .001(1) .024(1) .004(1)
P1 .052(1) .039(1) .038(1) .008(1) .015(1) -.002(1)
O1 .27(1) .076(6) .17(1) -.005(8) .080(9) .052(7)
O2 .19(1) .134(8) .108(7) -.060(7) .083(7) -.066(6)
O3 .123(9) .29(2) .25(1) .08(1) .063(9) -.09(1)
O4 .16(1) .22(1) .21(1) .00(1) -.085(9) -.04(1)
O5 .148(9) .094(8) .36(2) .034(7) .07(1) .078(9)
N1 .040(4) .036(4) .042(4) .003(3) .014(3) -.001(3)
N2 .053(4) .043(4) .054(5) .004(3) .011(4) -.001(4)
N3 .054(5) .048(5) .086(6) -.008(4) .012(4) -.008(4)
C1 .069(6) .082(7) .046(5) .020(5) .031(5) .001(5)
C2 .046(5) .045(5) .053(5) .007(4) .023(4) .002(4)
C3 .051(6) .078(7) .083(7) -.004(5) .032(5) .017(6)
C4 .051(6) .070(7) .103(8) -.011(5) .019(6) .003(6)
C5 .065(6) .055(6) .055(6) -.004(5) .014(5) -.012(5)
C6 .042(5) .044(5) .038(5) -.007(4) .009(4) -.006(4)
C7 .062(6) .076(7) .046(5) -.004(5) .017(5) -.004(5)
C8 .079(7) .059(6) .043(5) .012(5) .022(5) -.006(5)
C9 .074(6) .047(5) .036(5) .012(5) .017(4) -.002(4)
C10 .062(6) .036(5) .055(6) .003(4) .024(5) .005(4)
C11 .065(6) .055(6) .040(5) .012(5) .018(4) .005(4)
C12 .046(5) .047(5) .056(6) .015(4) .010(4) -.006(4)
C13 .060(6) .073(7) .073(7) .015(5) .023(5) .005(5)
C14 .053(6) .103(9) .12(1) .012(6) .039(6) -.012(8)
C15 .051(6) .11(1) .11(1) .026(7) -.001(6) -.040(8)
C16 .076(7) .086(8) .070(7) .039(6) -.007(6) -.009(6)
C17 .074(7) .072(7) .058(6) .021(6) .011(5) -.009(5)
C18 .050(5) .043(5) .066(6) .006(4) .009(5) .000(5)
C20 .097(9) .100(9) .097(9) -.014(7) .031(7) -.046(7)
C21 .09(1) .21(2) .36(3) -.10(1) .08(1) -.15(2)

loop_
_atom_site_label
_atom_site_fract_x
_atom_site_fract_y
_atom_site_fract_z
_atom_site_U_iso_or_equiv
_atom_site_thermal_displace_type
_atom_site_occupancy
_atom_site_calc_flag
_atom_site_calc_attached_atom
Ni1 .71955(8) .71425(7) .43430(6) .0385(5) Uani 1 ? ?
Cl1 .3941(2) .7197(2) .1358(2) .092(2) Uani 1 ? ?
Cl2 .9447(2) 1.0284(2) .2031(2) .069(1) Uani 1 ? ?
S1 .7347(2) .7354(2) .2985(1) .052(1) Uani 1 ? ?
S2 .7312(2) .7386(2) .5758(1) .048(1) Uani 1 ? ?
P1 .6341(2) .8694(2) .4131(1) .043(1) Uani 1 ? ?
O1 .420(1) .7980(7) .0986(6) .171(9) Uani 1 ? ?
O2 .3826(8) .6407(7) .0847(5) .136(7) Uani 1 ? ?
O3 .2991(8) .736(1) .1560(8) .22(1) Uani 1 ? ?
O4 .4766(9) .695(1) .2094(8) .23(1) Uani 1 ? ?
O5 .9052(9) 1.1232(7) .1871(8) .20(1) Uani 1 ? ?
O6A 1.050(1) 1.054(2) .259(1) .115(7) Uiso 0.493(9) ? ?
O7A .957(2) .986(2) .1367(9) .23(1) Uiso 0.493(9) ? ?
O8A .880(1) .983(2) .240(1) .18(1) Uiso 0.493(9) ? ?
O6B .984(1) .999(1) .2820(6) .161(8) Uiso 0.507(9) ? ?
O7B 1.030(1) 1.017(1) .1653(9) .121(6) Uiso 0.507(9) ? ?
O8B .856(1) .968(1) .1602(8) .129(6) Uiso 0.507(9) ? ?
N1 .8768(5) .7764(4) .4707(4) .039(3) Uani 1 ? ?
N2 .7973(5) .5764(5) .4495(4) .051(4) Uani 1 ? ?
N3 .5765(6) .6373(5) .4054(5) .065(5) Uani 1 ? ?
C1 .8805(7) .7602(7) .3303(5) .062(6) Uani 1 ? ?
C2 .9293(6) .7975(6) .4156(5) .046(4) Uani 1 ? ?
C3 1.0297(7) .8461(7) .4363(6) .068(6) Uani 1 ? ?
C4 1.0797(7) .8692(7) .5148(6) .076(6) Uani 1 ? ?
C5 1.0276(7) .8445(7) .5725(5) .060(5) Uani 1 ? ?
C6 .9274(6) .7994(6) .5485(4) .042(4) Uani 1 ? ?
C7 .8775(7) .7658(7) .6103(5) .061(5) Uani 1 ? ?
C8 .6716(8) .8604(6) .5768(5) .059(5) Uani 1 ? ?
C9 .6821(7) .9309(6) .5108(5) .052(5) Uani 1 ? ?
C10 .6950(7) .9289(6) .3430(5) .050(5) Uani 1 ? ?
C11 .6804(7) .8586(6) .2700(5) .053(5) Uani 1 ? ?
C12 .4837(6) .8829(6) .3737(5) .051(5) Uani 1 ? ?
C13 .4173(7) .8281(8) .4060(6) .068(6) Uani 1 ? ?
C14 .3045(8) .8335(9) .3750(7) .090(8) Uani 1 ? ?
C15 .2560(8) .8908(9) .3093(7) .096(8) Uani 1 ? ?
C16 .3208(8) .9472(8) .2775(6) .084(7) Uani 1 ? ?
C17 .4350(8) .9454(7) .3091(5) .070(6) Uani 1 ? ?
C18 .8301(7) .5000(6) .4547(5) .055(5) Uani 1 ? ?
C19 .8758(9) .4023(8) .4604(7) .092(4) Uiso 1 ? ?
H19A .870(5) .372(5) .508(2) .092(4) Uiso 1 ? ?
H19B .830(4) .369(5) .415(3) .092(4) Uiso 1 ? ?
H19C .950(2) .399(6) .460(4) .092(4) Uiso 1 ? ?
C20 .4951(9) .5998(9) .3961(7) .097(8) Uani 1 ? ?
C21 .379(1) .555(1) .380(1) .21(2) Uani 1 ? ?
H1A .91739 .70060 .32537 .07400 Uiso 1 ? ?
H1B .89433 .80851 .29490 .07400 Uiso 1 ? ?
H3 1.06322 .86316 .39606 .08200 Uiso 1 ? ?
H4 1.14912 .90180 .53040 .09100 Uiso 1 ? ?
H5 1.06199 .85898 .62794 .07200 Uiso 1 ? ?
H7A .91497 .70737 .63402 .07300 Uiso 1 ? ?
H7B .88908 .81603 .65017 .07300 Uiso 1 ? ?
H8A .59527 .85229 .57093 .07100 Uiso 1 ? ?
H8B .70715 .89001 .62761 .07100 Uiso 1 ? ?
H9A .63865 .98807 .51034 .06200 Uiso 1 ? ?
H9B .75724 .94948 .52124 .06200 Uiso 1 ? ?
H10A .65877 .98984 .32531 .06000 Uiso 1 ? ?
H10B .77130 .94059 .36871 .06000 Uiso 1 ? ?
H11A .60379 .85336 .24200 .06400 Uiso 1 ? ?
H11B .71755 .88652 .23524 .06400 Uiso 1 ? ?
H13 .44948 .78573 .45050 .08200 Uiso 1 ? ?
H14 .25959 .79691 .39961 .10800 Uiso 1 ? ?
H15 .17808 .89113 .28618 .11500 Uiso 1 ? ?
H16 .28731 .98880 .23272 .10100 Uiso 1 ? ?
H17 .47941 .98628 .28697 .08400 Uiso 1 ? ?

loop_
_atom_type_symbol
_atom_type_description
_atom_type_oxidation_number
_atom_type_number_in_cell
_atom_type_scat_dispersion_real
_atom_type_scat_dispersion_imag
_atom_type_scat_source
Ni Ni 0 4 .284973 1.113 Int._Tables_Vol_IV_Tables_2.2B_and_2.3.1
Cl Cl 0 8 .132019 .158997 Int._Tables_Vol_IV_Tables_2.2B_and_2.3.1
S S 0 8 .109985 .124023 Int._Tables_Vol_IV_Tables_2.2B_and_2.3.1
P P 0 4 .090027 .094971 Int._Tables_Vol_IV_Tables_2.2B_and_2.3.1
O O 0 32 .007996 .005981 Int._Tables_Vol_IV_Tables_2.2B_and_2.3.1
N N 0 12 .004028 .002991 Int._Tables_Vol_IV_Tables_2.2B_and_2.3.1
C N 0 84 .002014 .002014 Int._Tables_Vol_IV_Tables_2.2B_and_2.3.1
H H 0 104 0 0 Int._Tables_Vol_IV_Tables_2.2B_and_2.3.1

loop_
_diffrn_attenuator_code
_diffrn_attenuator_scale
? ?

loop_
_geom_angle_atom_site_label_1
_geom_angle_atom_site_label_2
_geom_angle_atom_site_label_3
_geom_angle
_geom_angle_site_symmetry_1
_geom_angle_site_symmetry_2
_geom_angle_site_symmetry_3
_geom_angle_publ_flag
S1 Ni1 S2 163.61(9) . . . y
S1 Ni1 P1 84.91(8) . . . y
S1 Ni1 N1 84.2(2) . . . y
S1 Ni1 N2 93.1(2) . . . ?
S1 Ni1 N3 98.5(2) . . . ?
S2 Ni1 P1 85.50(8) . . . y
S2 Ni1 N1 83.0(2) . . . y
S2 Ni1 N2 96.3(2) . . . ?
S2 Ni1 N3 95.5(2) . . . ?
P1 Ni1 N1 92.4(2) . . . y
P1 Ni1 N2 178.0(2) . . . y
P1 Ni1 N3 94.8(2) . . . ?
N1 Ni1 N2 87.1(2) . . . ?
N1 Ni1 N3 172.5(3) . . . y
N2 Ni1 N3 85.8(3) . . . y
O1 Cl1 O2 107.4(7) . . . ?
O1 Cl1 O3 111.4(8) . . . ?
O1 Cl1 O4 113.5(7) . . . ?
O2 Cl1 O3 111.0(7) . . . ?
O2 Cl1 O4 107.5(7) . . . ?
O3 Cl1 O4 105.9(8) . . . ?
O5 Cl2 O6A 96.9(9) . . . ?
O5 Cl2 O7A 111(1) . . . ?
O5 Cl2 O8A 106(1) . . . ?
O5 Cl2 O6B 118(1) . . . ?
O5 Cl2 O7B 107(1) . . . ?
O5 Cl2 O8B 104.5(8) . . . ?
O6A Cl2 O7A 111(1) . . . ?
O6A Cl2 O8A 112(1) . . . ?
O6A Cl2 O6B 54(1) . . . ?
O6A Cl2 O7B 70(1) . . . ?
O6A Cl2 O8B 158(1) . . . ?
O7A Cl2 O8A 118(1) . . . ?
O7A Cl2 O6B 130(1) . . . ?
O7A Cl2 O7B 42(1) . . . ?
O7A Cl2 O8B 65(1) . . . ?
O8A Cl2 O6B 59(1) . . . ?
O8A Cl2 O7B 146(1) . . . ?
O8A Cl2 O8B 59(1) . . . ?
O6B Cl2 O7B 109.0(9) . . . ?
O6B Cl2 O8B 111(1) . . . ?
O7B Cl2 O8B 106.8(9) . . . ?
Ni1 S1 C1 95.7(3) . . . ?
Ni1 S1 C11 103.7(3) . . . ?
C1 S1 C11 100.6(4) . . . y
Ni1 S2 C7 96.0(3) . . . ?
Ni1 S2 C8 103.5(3) . . . ?
C7 S2 C8 101.6(4) . . . y
Ni1 P1 C9 104.7(3) . . . ?
Ni1 P1 C10 103.4(3) . . . ?
Ni1 P1 C12 121.9(3) . . . ?
C9 P1 C10 109.4(4) . . . y
C9 P1 C12 108.7(4) . . . ?
C10 P1 C12 108.2(4) . . . ?
Cl2 O6A O6B 60.5(9) . . . ?
Cl2 O6A O7B 55.2(8) . . . ?
O6B O6A O7B 103(1) . . . ?
Cl2 O7A O7B 74(1) . . . ?
Cl2 O7A O8B 60(1) . . . ?
O7B O7A O8B 133(2) . . . ?
Cl2 O8A O6B 62(1) . . . ?
Cl2 O8A O8B 64(1) . . . ?
O6B O8A O8B 118(2) . . . ?
Cl2 O6B O6A 66(1) . . . ?
Cl2 O6B O8A 59(1) . . . ?
O6A O6B O8A 124(2) . . . ?
Cl2 O7B O6A 54.8(8) . . . ?
Cl2 O7B O7A 64(1) . . . ?
O6A O7B O7A 117(2) . . . ?
Cl2 O8B O7A 55.3(9) . . . ?
Cl2 O8B O8A 58(1) . . . ?
O7A O8B O8A 108(1) . . . ?
Ni1 N1 C2 120.2(4) . . . ?
Ni1 N1 C6 121.5(6) . . . ?
C2 N1 C6 118.3(6) . . . ?
Ni1 N2 C18 174.2(6) . . . y
Ni1 N3 C20 172.6(9) . . . y
S1 C1 C2 116.4(7) . . . y
S1 C1 H1A 107.7(7) . . . ?
S1 C1 H1B 107.7(6) . . . ?
C2 C1 H1A 107.7(7) . . . ?
C2 C1 H1B 107.7(8) . . . ?
H1A C1 H1B 109(1) . . . ?
N1 C2 C1 118.7(7) . . . ?
N1 C2 C3 122.0(7) . . . ?
C1 C2 C3 119.1(9) . . . ?
C2 C3 C4 119(1) . . . ?
C2 C3 H3 120.5(9) . . . ?
C4 C3 H3 120.5(9) . . . ?
C3 C4 C5 119.2(9) . . . ?
C3 C4 H4 120(1) . . . ?
C5 C4 H4 120(1) . . . ?
C4 C5 C6 119.3(8) . . . ?
C4 C5 H5 120.4(9) . . . ?
C6 C5 H5 120(1) . . . ?
N1 C6 C5 122.1(8) . . . ?
N1 C6 C7 118.7(7) . . . ?
C5 C6 C7 118.9(7) . . . ?
S2 C7 C6 116.5(5) . . . y
S2 C7 H7A 107.7(7) . . . ?
S2 C7 H7B 107.7(8) . . . ?
C6 C7 H7A 107.7(9) . . . ?
C6 C7 H7B 107.7(8) . . . ?
H7A C7 H7B 109.5(8) . . . ?
S2 C8 C9 115.3(7) . . . y
S2 C8 H8A 108.0(7) . . . ?
S2 C8 H8B 108.0(6) . . . ?
C9 C8 H8A 108.0(7) . . . ?
C9 C8 H8B 108.0(8) . . . ?
H8A C8 H8B 109(1) . . . ?
P1 C9 C8 109.5(6) . . . y
P1 C9 H9A 109.5(5) . . . ?
P1 C9 H9B 109.5(7) . . . ?
C8 C9 H9A 109.5(9) . . . ?
C8 C9 H9B 109.5(7) . . . ?
H9A C9 H9B 109.5(8) . . . ?
P1 C10 C11 107.9(6) . . . y
P1 C10 H10A 109.9(7) . . . ?
P1 C10 H10B 109.9(6) . . . ?
C11 C10 H10A 109.9(7) . . . ?
C11 C10 H10B 109.9(8) . . . ?
H10A C10 H10B 109.5(8) . . . ?
S1 C11 C10 113.5(5) . . . y
S1 C11 H11A 108.5(7) . . . ?
S1 C11 H11B 108.5(7) . . . ?
C10 C11 H11A 108.5(8) . . . ?
C10 C11 H11B 108.5(8) . . . ?
H11A C11 H11B 109.5(7) . . . ?
P1 C12 C13 119.7(6) . . . ?
P1 C12 C17 121.4(7) . . . ?
C13 C12 C17 118.8(8) . . . ?
C12 C13 C14 120.7(9) . . . ?
C12 C13 H13 119.7(9) . . . ?
C14 C13 H13 120(1) . . . ?
C13 C14 C15 121(1) . . . ?
C13 C14 H14 120(1) . . . ?
C15 C14 H14 119.5(9) . . . ?
C14 C15 C16 119.0(9) . . . ?
C14 C15 H15 120(1) . . . ?
C16 C15 H15 120(1) . . . ?
C15 C16 C17 121.2(9) . . . ?
C15 C16 H16 119(1) . . . ?
C17 C16 H16 119(1) . . . ?
C12 C17 C16 119.1(9) . . . ?
C12 C17 H17 120.4(9) . . . ?
C16 C17 H17 120.4(9) . . . ?
N2 C18 C19 178(1) . . . ?
C18 C19 H19A 108(4) . . . ?
C18 C19 H19B 104(4) . . . ?
C18 C19 H19C 115(5) . . . ?
H19A C19 H19B 109(5) . . . ?
H19A C19 H19C 110(6) . . . ?
H19B C19 H19C 110(5) . . . ?
N3 C20 C21 176(1) . . . ?

loop_
_geom_bond_atom_site_label_1
_geom_bond_atom_site_label_2
_geom_bond_distance
_geom_bond_site_symmetry_1
_geom_bond_site_symmetry_2
_geom_bond_publ_flag
Ni1 S1 2.442(3) . . y
Ni1 S2 2.442(3) . . y
Ni1 P1 2.342(2) . . y
Ni1 N1 2.082(6) . . y
Ni1 N2 2.091(7) . . y
Ni1 N3 2.022(7) . . y
Cl1 O1 1.33(1) . . ?
Cl1 O2 1.37(1) . . ?
Cl1 O3 1.37(1) . . ?
Cl1 O4 1.43(1) . . ?
Cl2 O5 1.38(1) . . ?
Cl2 O6A 1.43(2) . . ?
Cl2 O7A 1.34(2) . . ?
Cl2 O8A 1.33(2) . . ?
Cl2 O6B 1.37(1) . . ?
Cl2 O7B 1.44(2) . . ?
Cl2 O8B 1.41(1) . . ?
S1 C1 1.797(9) . . y
S1 C11 1.817(9) . . y
S2 C7 1.811(9) . . y
S2 C8 1.817(9) . . y
P1 C9 1.822(8) . . y
P1 C10 1.82(1) . . y
P1 C12 1.834(8) . . y
O6A O6B 1.26(3) . . ?
O6A O7B 1.65(2) . . ?
O7A O7B 1.01(2) . . ?
O7A O8B 1.48(3) . . ?
O8A O6B 1.32(2) . . ?
O8A O8B 1.34(2) . . ?
N1 C2 1.35(1) . . y
N1 C6 1.347(9) . . y
N2 C18 1.11(1) . . y
N3 C20 1.12(1) . . y
C1 C2 1.51(1) . . y
C1 H1A .95(1) . . ?
C1 H1B .95(1) . . ?
C2 C3 1.38(1) . . ?
C3 C4 1.36(1) . . ?
C3 H3 .95(1) . . ?
C4 C5 1.40(2) . . ?
C4 H4 .950(9) . . ?
C5 C6 1.36(1) . . ?
C5 H5 .950(8) . . ?
C6 C7 1.47(1) . . y
C7 H7A .950(9) . . ?
C7 H7B .950(9) . . ?
C8 C9 1.53(1) . . y
C8 H8A .95(1) . . ?
C8 H8B .950(8) . . ?
C9 H9A .950(9) . . ?
C9 H9B .950(9) . . ?
C10 C11 1.55(1) . . y
C10 H10A .950(8) . . ?
C10 H10B .950(8) . . ?
C11 H11A .950(8) . . ?
C11 H11B .95(1) . . ?
C12 C13 1.37(1) . . ?
C12 C17 1.39(1) . . ?
C13 C14 1.37(1) . . ?
C13 H13 .950(9) . . ?
C14 C15 1.36(2) . . ?
C14 H14 .95(1) . . ?
C15 C16 1.36(2) . . ?
C15 H15 .950(9) . . ?
C16 C17 1.39(1) . . ?
C16 H16 .95(1) . . ?
C17 H17 .95(1) . . ?
C18 C19 1.44(1) . . ?
C19 H19A .95(5) . . ?
C19 H19B .95(5) . . ?
C19 H19C .95(3) . . ?
C20 C21 1.54(2) . . ?

loop_
_geom_contact_atom_site_label_1
_geom_contact_atom_site_label_2
_geom_contact_distance
_geom_contact_site_symmetry_1
_geom_contact_site_symmetry_2
_geom_contact_publ_flag
? ? ? ? ? ?

loop_
_reflns_scale_group_code
_reflns_scale_meas_F
? .647047
